data_8104909
loop_
_publ_author_name
'Yeo, Chien Ing'
'Tan, Yee Seng'
'Tiekink, Edward R. T.'

_publ_section_title
;
 Crystal structure of
 (tricyclohexylphosphane-\kP)-[(Z)-N-(3-fluorophenyl)-O-methylthiocarbamato-k1
 S]gold(I), C26H40AuFNOPS
;
_journal_issue 1
_journal_name_full 'Zeitschrift f\"ur Kristallographie - New Crystal Structures'
_journal_page_first 157
_journal_page_last 161
_journal_paper_doi 10.1515/ncrs-2020-0399
_journal_volume 236
_journal_year 2021
_chemical_formula_moiety 'C26 H40 Au F N O P S'
_chemical_formula_sum 'C26 H40 Au F N O P S'
_chemical_formula_weight 661.58
_space_group_crystal_system triclinic
_space_group_IT_number 1
_space_group_name_Hall 'P 1'
_space_group_name_H-M_alt 'P 1'
_atom_sites_solution_hydrogens geom
_atom_sites_solution_primary direct
_atom_sites_solution_secondary difmap
_cell_angle_alpha 78.7411(8)
_cell_angle_beta 73.5635(8)
_cell_angle_gamma 76.6096(1)
_cell_formula_units_Z 2
_cell_length_a 9.62498(7)
_cell_length_b 11.78239(10)
_cell_length_c 12.74349(13)
_cell_measurement_reflns_used 54362
_cell_measurement_temperature 100(2)
_cell_measurement_theta_max 76.3380
_cell_measurement_theta_min 3.8670
_cell_volume 1335.34(2)
_computing_cell_refinement 'CrysAlisPro [1]'
_computing_data_collection 'CrysAlisPro [1]'
_computing_data_reduction 'CrysAlisPro [1]'
_computing_molecular_graphics 'ORTEP-3 for Windows [4]'
_computing_publication_material 'SHELXL-2018/3 [3]'
_computing_structure_refinement 'SHELXL-2018/3 [3]'
_computing_structure_solution 'SHELXT 2014/5 [2]'
_diffrn_ambient_environment N~2~
_diffrn_ambient_temperature 100(2)
_diffrn_detector 'CCD plate'
_diffrn_detector_area_resol_mean 5.2558
_diffrn_detector_type AtlasS2
_diffrn_measured_fraction_theta_full 1.000
_diffrn_measured_fraction_theta_max 0.999
_diffrn_measurement_device 'four-circle diffractometer'
_diffrn_measurement_device_type 'XtaLAB Synergy, Dualflex, AtlasS2'
_diffrn_measurement_method '\w scans'
_diffrn_radiation_monochromator mirror
_diffrn_radiation_type CuK\a
_diffrn_radiation_wavelength 1.54184
_diffrn_reflns_av_R_equivalents 0.0299
_diffrn_reflns_av_unetI/netI 0.0180
_diffrn_reflns_Laue_measured_fraction_full 1.000
_diffrn_reflns_Laue_measured_fraction_max 0.999
_diffrn_reflns_limit_h_max 12
_diffrn_reflns_limit_h_min -12
_diffrn_reflns_limit_k_max 14
_diffrn_reflns_limit_k_min -14
_diffrn_reflns_limit_l_max 15
_diffrn_reflns_limit_l_min -15
_diffrn_reflns_number 66451
_diffrn_reflns_point_group_measured_fraction_full 0.977
_diffrn_reflns_point_group_measured_fraction_max 0.965
_diffrn_reflns_theta_full 67.684
_diffrn_reflns_theta_max 75.300
_diffrn_reflns_theta_min 3.652
_diffrn_source 'micro-focus sealed X-ray tube'
_exptl_absorpt_coefficient_mu 11.845
_exptl_absorpt_correction_T_max 0.771
_exptl_absorpt_correction_T_min 0.256
_exptl_absorpt_correction_type gaussian
_exptl_absorpt_process_details 'CrysAlisPro [1]'
_exptl_crystal_colour colourless
_exptl_crystal_density_diffrn 1.645
_exptl_crystal_description block
_exptl_crystal_F_000 660
_exptl_crystal_size_max 0.144
_exptl_crystal_size_mid 0.082
_exptl_crystal_size_min 0.062
_refine_diff_density_max 0.678
_refine_diff_density_min -0.942
_refine_diff_density_rms 0.071
_refine_ls_abs_structure_details
;
 Refined as an inversion twin.
;
_refine_ls_abs_structure_Flack 0.109(8)
_refine_ls_extinction_coef .
_refine_ls_extinction_method none
_refine_ls_goodness_of_fit_ref 1.042
_refine_ls_hydrogen_treatment constr
_refine_ls_matrix_type full
_refine_ls_number_parameters 638
_refine_ls_number_reflns 10653
_refine_ls_number_restraints 51
_refine_ls_restrained_S_all 1.056
_refine_ls_R_factor_all 0.0226
_refine_ls_R_factor_gt 0.0224
_refine_ls_shift/su_max 0.001
_refine_ls_shift/su_mean 0.000
_refine_ls_structure_factor_coef Fsqd
_refine_ls_weighting_details 'w=1/[\s^2^(Fo^2^)+(0.0315P)^2^+1.7754P] where P=(Fo^2^+2Fc^2^)/3'
_refine_ls_weighting_scheme calc
_refine_ls_wR_factor_gt 0.0554
_refine_ls_wR_factor_ref 0.0557
_reflns_Friedel_coverage 0.931
_reflns_Friedel_fraction_full 0.954
_reflns_Friedel_fraction_max 0.930
_reflns_number_gt 10567
_reflns_number_total 10653
_reflns_threshold_expression 'I > 2\s(I)'
_cod_data_source_file suppl_j_ncrs-2020-0399_suppl.cif
_cod_data_source_block shelx
_cod_database_code 8104909
_shelx_space_group_comment
;
The symmetry employed for this shelxl refinement is uniquely defined
by the following loop, which should always be used as a source of
symmetry information in preference to the above space-group names.
They are only intended as comments.
;
_shelx_estimated_absorpt_t_min 0.361
_shelx_estimated_absorpt_t_max 0.815

loop_
_space_group_symop_operation_xyz
'x, y, z'

loop_
_atom_site_label
_atom_site_type_symbol
_atom_site_fract_x
_atom_site_fract_y
_atom_site_fract_z
_atom_site_U_iso_or_equiv
_atom_site_adp_type
_atom_site_occupancy
_atom_site_site_symmetry_order
_atom_site_calc_flag
_atom_site_refinement_flags_posn
_atom_site_refinement_flags_adp
_atom_site_refinement_flags_occupancy
_atom_site_disorder_assembly
_atom_site_disorder_group
Au1 Au 0.66877(2) 0.94917(2) 0.86592(2) 0.02693(7) Uani 1 1 d . . . . .
S1 S 0.50132(16) 0.88755(13) 1.02309(13) 0.0296(3) Uani 1 1 d . . . . .
P1 P 0.83683(16) 1.00086(14) 0.70931(13) 0.0283(3) Uani 1 1 d . . . . .
O1 O 0.3991(5) 1.1114(4) 0.9725(4) 0.0328(9) Uani 1 1 d . . . . .
N1 N 0.2734(6) 1.0304(5) 1.1402(5) 0.0337(11) Uani 1 1 d . . . . .
C1 C 0.3771(6) 1.0189(5) 1.0521(5) 0.0267(11) Uani 1 1 d . . . . .
C2 C 0.2638(7) 0.9264(5) 1.2191(5) 0.0309(13) Uani 0.763(14) 1 d . . P A 5
C3 C 0.3376(8) 0.9039(6) 1.3020(6) 0.0366(14) Uani 0.763(14) 1 d . . P A 5
H3 H 0.390074 0.959564 1.309723 0.044 Uiso 0.763(14) 1 calc R U P A 5
C4 C 0.3340(7) 0.8001(6) 1.3726(6) 0.0355(13) Uani 0.763(14) 1 d . . P A 5
F1 F 0.4082(7) 0.7793(5) 1.4510(5) 0.0464(18) Uani 0.763(14) 1 d . . P A 5
C5 C 0.2601(7) 0.7160(6) 1.3664(6) 0.0357(13) Uani 0.763(14) 1 d . . P A 5
H5 H 0.262979 0.643259 1.414265 0.043 Uiso 0.763(14) 1 calc R U P A 5
C6 C 0.1804(8) 0.7435(6) 1.2856(6) 0.0380(14) Uani 0.763(14) 1 d . . P A 5
H6 H 0.124105 0.689208 1.280712 0.046 Uiso 0.763(14) 1 calc R U P A 5
C7 C 0.1806(7) 0.8466(6) 1.2131(6) 0.0357(14) Uani 0.763(14) 1 d . . P A 5
H7 H 0.124676 0.863203 1.159500 0.043 Uiso 0.763(14) 1 calc R U P A 5
C2' C 0.2638(7) 0.9264(5) 1.2191(5) 0.0309(13) Uani 0.237(14) 1 d . . P A 6
C3' C 0.3376(8) 0.9039(6) 1.3020(6) 0.0366(14) Uani 0.237(14) 1 d . . P A 6
H3' H 0.390074 0.959564 1.309723 0.044 Uiso 0.237(14) 1 calc R U P A 6
C4' C 0.3340(7) 0.8001(6) 1.3726(6) 0.0355(13) Uani 0.237(14) 1 d . . P A 6
H4' H 0.385450 0.785588 1.428875 0.043 Uiso 0.237(14) 1 calc R U P A 6
C5' C 0.2601(7) 0.7160(6) 1.3664(6) 0.0357(13) Uani 0.237(14) 1 d . . P A 6
H5' H 0.262979 0.643259 1.414265 0.043 Uiso 0.237(14) 1 calc R U P A 6
C6' C 0.1804(8) 0.7435(6) 1.2856(6) 0.0380(14) Uani 0.237(14) 1 d . . P A 6
F1' F 0.090(2) 0.6796(17) 1.288(2) 0.061(7) Uani 0.237(14) 1 d . . P A 6
C7' C 0.1806(7) 0.8466(6) 1.2131(6) 0.0357(14) Uani 0.237(14) 1 d . . P A 6
H7' H 0.124676 0.863203 1.159500 0.043 Uiso 0.237(14) 1 calc R U P A 6
C8 C 0.2945(8) 1.2199(6) 0.9894(7) 0.0449(17) Uani 1 1 d . . . . .
H8A H 0.286604 1.239819 1.062243 0.067 Uiso 1 1 calc R U . . .
H8B H 0.197896 1.210239 0.985174 0.067 Uiso 1 1 calc R U . . .
H8C H 0.328077 1.283297 0.932088 0.067 Uiso 1 1 calc R U . . .
C11 C 0.8548(7) 0.9020(6) 0.6092(5) 0.0334(13) Uani 1 1 d . . . . .
H11 H 0.942359 0.914068 0.546327 0.040 Uiso 1 1 calc R U . . .
C12 C 0.8797(8) 0.7734(6) 0.6632(6) 0.0366(15) Uani 1 1 d . . . . .
H12A H 0.971851 0.756233 0.688163 0.044 Uiso 1 1 calc R U . . .
H12B H 0.797494 0.762801 0.729406 0.044 Uiso 1 1 calc R U . . .
C13 C 0.8902(9) 0.6854(8) 0.5877(7) 0.053(2) Uani 1 1 d . . . . .
H13A H 0.899100 0.604906 0.629242 0.064 Uiso 1 1 calc R U . . .
H13B H 0.979437 0.688279 0.525817 0.064 Uiso 1 1 calc R U . . .
C14 C 0.7545(10) 0.7131(9) 0.5423(7) 0.060(2) Uani 1 1 d . . . . .
H14A H 0.766255 0.658701 0.488901 0.072 Uiso 1 1 calc R U . . .
H14B H 0.666770 0.701091 0.603405 0.072 Uiso 1 1 calc R U . . .
C15 C 0.7316(12) 0.8383(10) 0.4859(8) 0.067(3) Uani 1 1 d . . . . .
H15A H 0.641013 0.854794 0.459018 0.081 Uiso 1 1 calc R U . . .
H15B H 0.815773 0.848129 0.421007 0.081 Uiso 1 1 calc R U . . .
C16 C 0.7179(8) 0.9266(7) 0.5631(7) 0.0465(18) Uani 1 1 d . . . . .
H16A H 0.629053 0.921570 0.624933 0.056 Uiso 1 1 calc R U . . .
H16B H 0.706104 1.007456 0.522255 0.056 Uiso 1 1 calc R U . . .
C21 C 1.0218(8) 0.9802(10) 0.7340(7) 0.059(2) Uani 1 1 d . . . . .
H21 H 1.040992 0.892354 0.751361 0.070 Uiso 1 1 calc R U . . .
C22 C 1.0266(9) 1.0070(14) 0.8374(7) 0.085(4) Uani 1 1 d . . . . .
H22A H 0.959596 0.963389 0.896914 0.102 Uiso 1 1 calc R U . . .
H22B H 0.986571 1.092101 0.839788 0.102 Uiso 1 1 calc R U . . .
C23 C 1.1723(7) 0.9804(6) 0.8632(6) 0.0368(14) Uani 1 1 d . . . . .
H23A H 1.187765 0.898385 0.900961 0.044 Uiso 1 1 calc R U . . .
H23B H 1.169731 1.032711 0.916089 0.044 Uiso 1 1 calc R U . . .
C24 C 1.3027(9) 0.9936(14) 0.7669(8) 0.090(4) Uani 1 1 d . . . . .
H24A H 1.319512 1.075207 0.756898 0.108 Uiso 1 1 calc R U . . .
H24B H 1.390416 0.940374 0.786406 0.108 Uiso 1 1 calc R U . . .
C25 C 1.2948(8) 0.9704(11) 0.6641(8) 0.069(3) Uani 1 1 d . . . . .
H25A H 1.339600 0.886446 0.658863 0.083 Uiso 1 1 calc R U . . .
H25B H 1.358903 1.017404 0.605670 0.083 Uiso 1 1 calc R U . . .
C26 C 1.1483(7) 0.9924(6) 0.6354(6) 0.0346(13) Uani 1 1 d . . . . .
H26A H 1.130782 1.072824 0.594644 0.042 Uiso 1 1 calc R U . . .
H26B H 1.152629 0.936003 0.585681 0.042 Uiso 1 1 calc R U . . .
C31 C 0.7819(12) 1.1511(6) 0.6493(6) 0.078(4) Uani 0.5 1 d D . P B 1
H31 H 0.692503 1.140334 0.630071 0.094 Uiso 0.5 1 calc R U P B 1
C32 C 0.7069(16) 1.2391(9) 0.7256(8) 0.045(3) Uani 0.5 1 d D . P B 1
H32A H 0.781506 1.264643 0.751039 0.054 Uiso 0.5 1 calc R U P B 1
H32B H 0.640521 1.202330 0.791258 0.054 Uiso 0.5 1 calc R U P B 1
C33 C 0.6154(9) 1.3490(6) 0.6691(7) 0.059(2) Uani 0.5 1 d D . P B 1
H33A H 0.536737 1.325656 0.646679 0.071 Uiso 0.5 1 calc R U P B 1
H33B H 0.568956 1.407820 0.720702 0.071 Uiso 0.5 1 calc R U P B 1
C34 C 0.7247(18) 1.4019(9) 0.5659(10) 0.051(4) Uani 0.5 1 d D . P B 1
H34A H 0.674005 1.476726 0.531240 0.061 Uiso 0.5 1 calc R U P B 1
H34B H 0.808261 1.418194 0.587625 0.061 Uiso 0.5 1 calc R U P B 1
C35 C 0.7809(17) 1.3114(9) 0.4840(8) 0.039(3) Uani 0.5 1 d D . P B 1
H35A H 0.696466 1.295650 0.462970 0.047 Uiso 0.5 1 calc R U P B 1
H35B H 0.847987 1.344051 0.416272 0.047 Uiso 0.5 1 calc R U P B 1
C36 C 0.8626(6) 1.1965(5) 0.5351(5) 0.0377(14) Uani 0.5 1 d D . P B 1
H36A H 0.880769 1.135758 0.486552 0.045 Uiso 0.5 1 calc R U P B 1
H36B H 0.959726 1.208810 0.538022 0.045 Uiso 0.5 1 calc R U P B 1
C31' C 0.7819(12) 1.1511(6) 0.6493(6) 0.078(4) Uani 0.5 1 d D . P B 2
H31C H 0.834931 1.186112 0.688446 0.094 Uiso 0.5 1 calc R U P B 2
C32' C 0.6357(13) 1.2144(9) 0.6981(11) 0.042(3) Uani 0.5 1 d D . P B 2
H32C H 0.615248 1.194065 0.779438 0.050 Uiso 0.5 1 calc R U P B 2
H32D H 0.561946 1.187030 0.673391 0.050 Uiso 0.5 1 calc R U P B 2
C33' C 0.6154(9) 1.3490(6) 0.6691(7) 0.059(2) Uani 0.5 1 d D . P B 2
H33C H 0.674378 1.379919 0.705459 0.071 Uiso 0.5 1 calc R U P B 2
H33D H 0.510376 1.385177 0.695488 0.071 Uiso 0.5 1 calc R U P B 2
C34' C 0.6667(15) 1.3806(12) 0.5415(11) 0.056(5) Uani 0.5 1 d D . P B 2
H34C H 0.610642 1.346940 0.504906 0.067 Uiso 0.5 1 calc R U P B 2
H34D H 0.648877 1.467209 0.520648 0.067 Uiso 0.5 1 calc R U P B 2
C35' C 0.8315(14) 1.3299(10) 0.5047(13) 0.051(5) Uani 0.5 1 d D . P B 2
H35C H 0.866195 1.350320 0.423670 0.062 Uiso 0.5 1 calc R U P B 2
H35D H 0.886851 1.365542 0.540234 0.062 Uiso 0.5 1 calc R U P B 2
C36' C 0.8626(6) 1.1965(5) 0.5351(5) 0.0377(14) Uani 0.5 1 d D . P B 2
H36C H 0.836234 1.160547 0.481142 0.045 Uiso 0.5 1 calc R U P B 2
H36D H 0.969863 1.169917 0.528034 0.045 Uiso 0.5 1 calc R U P B 2
Au2 Au 0.93580(2) 0.39019(2) 0.87113(2) 0.02961(7) Uani 1 1 d . . . . .
S1A S 1.0989(2) 0.32835(14) 0.71298(14) 0.0380(4) Uani 1 1 d . . . . .
P1A P 0.75511(17) 0.42992(14) 1.02503(13) 0.0305(3) Uani 1 1 d . . . . .
O1A O 1.1869(5) 0.5211(4) 0.7141(4) 0.0331(9) Uani 1 1 d . . . . .
N1A N 1.2592(7) 0.4590(5) 0.5450(5) 0.0341(12) Uani 1 1 d . . . . .
C1A C 1.1908(7) 0.4434(5) 0.6470(5) 0.0282(12) Uani 1 1 d . . . . .
C2A C 1.2616(7) 0.3788(6) 0.4748(6) 0.0334(13) Uani 0.741(14) 1 d . . P C 3
C3A C 1.1758(8) 0.4133(6) 0.3987(6) 0.0364(14) Uani 0.741(14) 1 d . . P C 3
H3A H 1.111909 0.487951 0.396442 0.044 Uiso 0.741(14) 1 calc R U P C 3
C4A C 1.1854(8) 0.3370(6) 0.3265(6) 0.0377(14) Uani 0.741(14) 1 d . . P C 3
F1A F 1.1005(7) 0.3731(5) 0.2528(5) 0.0481(19) Uani 0.741(14) 1 d . . P C 3
C5A C 1.2738(9) 0.2282(6) 0.3252(6) 0.0414(16) Uani 0.741(14) 1 d . . P C 3
H5A H 1.276318 0.177440 0.274924 0.050 Uiso 0.741(14) 1 calc R U P C 3
C6A C 1.3606(9) 0.1950(7) 0.4018(6) 0.0450(17) Uani 0.741(14) 1 d . . P C 3
H6A H 1.424345 0.120176 0.403097 0.054 Uiso 0.741(14) 1 calc R U P C 3
C7A C 1.3555(8) 0.2692(6) 0.4758(6) 0.0406(15) Uani 0.741(14) 1 d . . P C 3
H7A H 1.415624 0.245297 0.526810 0.049 Uiso 0.741(14) 1 calc R U P C 3
C2A' C 1.2616(7) 0.3788(6) 0.4748(6) 0.0334(13) Uani 0.259(14) 1 d . . P C 4
C3A' C 1.1758(8) 0.4133(6) 0.3987(6) 0.0364(14) Uani 0.259(14) 1 d . . P C 4
H3A' H 1.111909 0.487951 0.396442 0.044 Uiso 0.259(14) 1 calc R U P C 4
C4A' C 1.1854(8) 0.3370(6) 0.3265(6) 0.0377(14) Uani 0.259(14) 1 d . . P C 4
H4A' H 1.126932 0.361656 0.274451 0.045 Uiso 0.259(14) 1 calc R U P C 4
C5A' C 1.2738(9) 0.2282(6) 0.3252(6) 0.0414(16) Uani 0.259(14) 1 d . . P C 4
H5A' H 1.276318 0.177440 0.274924 0.050 Uiso 0.259(14) 1 calc R U P C 4
C6A' C 1.3606(9) 0.1950(7) 0.4018(6) 0.0450(17) Uani 0.259(14) 1 d . . P C 4
F1A' F 1.461(2) 0.1001(15) 0.4013(17) 0.060(7) Uani 0.259(14) 1 d . . P C 4
C7A' C 1.3555(8) 0.2692(6) 0.4758(6) 0.0406(15) Uani 0.259(14) 1 d . . P C 4
H7A' H 1.415624 0.245297 0.526810 0.049 Uiso 0.259(14) 1 calc R U P C 4
C8A C 1.2601(8) 0.6179(6) 0.6603(6) 0.0393(15) Uani 1 1 d . . . . .
H8A1 H 1.215334 0.661523 0.600553 0.059 Uiso 1 1 calc R U . . .
H8A2 H 1.364811 0.587750 0.629733 0.059 Uiso 1 1 calc R U . . .
H8A3 H 1.250011 0.670397 0.714010 0.059 Uiso 1 1 calc R U . . .
C11A C 0.5766(8) 0.4848(6) 0.9849(7) 0.0453(17) Uani 1 1 d . . . . .
H11A H 0.567661 0.421607 0.946347 0.054 Uiso 1 1 calc R U . . .
C12A C 0.4395(8) 0.4957(7) 1.0788(6) 0.0453(16) Uani 1 1 d . . . . .
H12C H 0.442299 0.554223 1.123947 0.054 Uiso 1 1 calc R U . . .
H12D H 0.435915 0.418881 1.126793 0.054 Uiso 1 1 calc R U . . .
C13A C 0.3006(9) 0.5343(9) 1.0338(9) 0.068(3) Uani 1 1 d . . . . .
H13C H 0.289714 0.469254 0.999749 0.082 Uiso 1 1 calc R U . . .
H13D H 0.213018 0.549094 1.096210 0.082 Uiso 1 1 calc R U . . .
C14A C 0.3044(9) 0.6415(8) 0.9511(7) 0.0522(19) Uani 1 1 d . . . . .
H14C H 0.297913 0.709964 0.987772 0.063 Uiso 1 1 calc R U . . .
H14D H 0.217902 0.656553 0.919450 0.063 Uiso 1 1 calc R U . . .
C15A C 0.4447(10) 0.6291(9) 0.8587(8) 0.064(3) Uani 1 1 d . . . . .
H15C H 0.441149 0.571272 0.813044 0.077 Uiso 1 1 calc R U . . .
H15D H 0.449357 0.705807 0.810788 0.077 Uiso 1 1 calc R U . . .
C16A C 0.5809(10) 0.5901(10) 0.9000(9) 0.080(4) Uani 1 1 d . . . . .
H16C H 0.666547 0.572761 0.836849 0.096 Uiso 1 1 calc R U . . .
H16D H 0.595746 0.655553 0.931458 0.096 Uiso 1 1 calc R U . . .
C21A C 0.7316(6) 0.2951(5) 1.1207(5) 0.0284(12) Uani 1 1 d . . . . .
H21A H 0.645801 0.314476 1.184413 0.034 Uiso 1 1 calc R U . . .
C22A C 0.8688(8) 0.2430(6) 1.1654(7) 0.0413(16) Uani 1 1 d . . . . .
H22C H 0.956326 0.230279 1.102558 0.050 Uiso 1 1 calc R U . . .
H22D H 0.884072 0.300141 1.206707 0.050 Uiso 1 1 calc R U . . .
C23A C 0.8550(10) 0.1269(7) 1.2410(7) 0.053(2) Uani 1 1 d . . . . .
H23C H 0.947197 0.094883 1.265164 0.064 Uiso 1 1 calc R U . . .
H23D H 0.773277 0.140555 1.307471 0.064 Uiso 1 1 calc R U . . .
C24A C 0.8256(11) 0.0383(7) 1.1820(7) 0.050(2) Uani 1 1 d . . . . .
H24C H 0.910783 0.019875 1.118833 0.060 Uiso 1 1 calc R U . . .
H24D H 0.813699 -0.035615 1.233328 0.060 Uiso 1 1 calc R U . . .
C25A C 0.6870(9) 0.0867(6) 1.1406(7) 0.0483(18) Uani 1 1 d . . . . .
H25C H 0.600772 0.098952 1.204388 0.058 Uiso 1 1 calc R U . . .
H25D H 0.671606 0.028480 1.100441 0.058 Uiso 1 1 calc R U . . .
C26A C 0.6981(7) 0.2029(5) 1.0640(6) 0.0353(14) Uani 1 1 d . . . . .
H26C H 0.604065 0.234222 1.042171 0.042 Uiso 1 1 calc R U . . .
H26D H 0.777257 0.188824 0.996139 0.042 Uiso 1 1 calc R U . . .
C31A C 0.7938(12) 0.5279(7) 1.1046(6) 0.063(3) Uani 1 1 d D . . . .
H31B H 0.881580 0.478027 1.128721 0.076 Uiso 1 1 calc R U . . .
C32A C 0.8562(14) 0.6321(9) 1.0397(6) 0.082(4) Uani 1 1 d D . . . .
H32E H 0.782067 0.683847 1.002715 0.099 Uiso 1 1 calc R U . D 7
H32F H 0.943530 0.604551 0.981237 0.099 Uiso 1 1 calc R U . D 7
C33A C 0.9011(8) 0.7037(6) 1.1054(6) 0.0467(17) Uani 0.77(3) 1 d D . P E 7
H33E H 0.920249 0.779115 1.059125 0.056 Uiso 0.77(3) 1 calc R U P E 7
H33F H 0.994234 0.660795 1.123999 0.056 Uiso 0.77(3) 1 calc R U P E 7
C34A C 0.7850(13) 0.7301(9) 1.2121(7) 0.051(4) Uani 0.77(3) 1 d D . P E 7
H34E H 0.829267 0.762620 1.258268 0.061 Uiso 0.77(3) 1 calc R U P E 7
H34F H 0.702497 0.791205 1.193418 0.061 Uiso 0.77(3) 1 calc R U P E 7
C35A C 0.7253(13) 0.6248(9) 1.2776(6) 0.084(4) Uani 0.77(3) 1 d D . P E 7
H35E H 0.635432 0.652171 1.334077 0.100 Uiso 0.77(3) 1 calc R U P E 7
H35F H 0.798813 0.576742 1.317128 0.100 Uiso 0.77(3) 1 calc R U P E 7
C33B C 0.9011(8) 0.7037(6) 1.1054(6) 0.0467(17) Uani 0.23(3) 1 d D . P E 8
H33G H 1.009564 0.696566 1.080979 0.056 Uiso 0.23(3) 1 calc R U P E 8
H33H H 0.857389 0.787460 1.086494 0.056 Uiso 0.23(3) 1 calc R U P E 8
C34B C 0.860(2) 0.674(2) 1.2274(9) 0.023(8) Uani 0.23(3) 1 d D . P E 8
H34G H 0.943101 0.616247 1.249470 0.027 Uiso 0.23(3) 1 calc R U P E 8
H34H H 0.849355 0.745937 1.259913 0.027 Uiso 0.23(3) 1 calc R U P E 8
C35B C 0.7253(13) 0.6248(9) 1.2776(6) 0.084(4) Uani 0.23(3) 1 d D . P E 8
H35G H 0.641442 0.691474 1.291669 0.100 Uiso 0.23(3) 1 calc R U P E 8
H35H H 0.733944 0.579368 1.350204 0.100 Uiso 0.23(3) 1 calc R U P E 8
C36A C 0.6875(8) 0.5468(6) 1.2138(5) 0.0443(16) Uani 1 1 d D . . . .
H36E H 0.681220 0.469174 1.259814 0.053 Uiso 1 1 calc R U . E 7
H36F H 0.588582 0.581487 1.201151 0.053 Uiso 1 1 calc R U . E 7

loop_
_atom_site_aniso_label
_atom_site_aniso_U_11
_atom_site_aniso_U_22
_atom_site_aniso_U_33
_atom_site_aniso_U_23
_atom_site_aniso_U_13
_atom_site_aniso_U_12
Au1 0.02408(12) 0.03505(14) 0.01862(13) -0.00424(10) -0.00050(9) -0.00515(10)
S1 0.0277(7) 0.0322(7) 0.0221(7) -0.0022(5) 0.0022(6) -0.0039(5)
P1 0.0258(7) 0.0385(8) 0.0190(8) -0.0049(6) -0.0003(6) -0.0086(6)
O1 0.035(2) 0.030(2) 0.026(2) -0.0001(17) 0.0002(18) -0.0043(17)
N1 0.040(3) 0.030(2) 0.025(3) -0.005(2) 0.003(2) -0.006(2)
C1 0.025(3) 0.029(3) 0.024(3) -0.006(2) 0.001(2) -0.008(2)
C2 0.031(3) 0.030(3) 0.025(3) -0.007(2) 0.005(2) -0.003(2)
C3 0.043(4) 0.035(3) 0.030(4) -0.006(3) 0.001(3) -0.014(3)
C4 0.040(3) 0.041(3) 0.027(3) -0.006(3) -0.005(3) -0.013(3)
F1 0.065(4) 0.051(3) 0.032(3) 0.004(2) -0.020(3) -0.027(3)
C5 0.043(3) 0.034(3) 0.029(3) 0.000(3) -0.005(3) -0.015(2)
C6 0.039(3) 0.042(3) 0.034(4) 0.000(3) -0.007(3) -0.019(3)
C7 0.035(3) 0.042(3) 0.030(3) -0.001(3) -0.008(3) -0.010(3)
C2' 0.031(3) 0.030(3) 0.025(3) -0.007(2) 0.005(2) -0.003(2)
C3' 0.043(4) 0.035(3) 0.030(4) -0.006(3) 0.001(3) -0.014(3)
C4' 0.040(3) 0.041(3) 0.027(3) -0.006(3) -0.005(3) -0.013(3)
C5' 0.043(3) 0.034(3) 0.029(3) 0.000(3) -0.005(3) -0.015(2)
C6' 0.039(3) 0.042(3) 0.034(4) 0.000(3) -0.007(3) -0.019(3)
F1' 0.072(14) 0.048(11) 0.076(16) 0.021(10) -0.038(12) -0.038(10)
C7' 0.035(3) 0.042(3) 0.030(3) -0.001(3) -0.008(3) -0.010(3)
C8 0.050(4) 0.025(3) 0.045(4) 0.004(3) -0.001(3) 0.001(3)
C11 0.026(3) 0.055(4) 0.022(3) -0.011(3) -0.002(2) -0.013(3)
C12 0.034(3) 0.039(3) 0.034(4) -0.010(3) -0.009(3) 0.002(3)
C13 0.056(5) 0.058(5) 0.046(5) -0.025(4) 0.002(4) -0.016(4)
C14 0.069(5) 0.085(6) 0.041(5) -0.010(4) -0.010(4) -0.048(5)
C15 0.081(6) 0.104(8) 0.040(5) 0.005(5) -0.031(5) -0.055(6)
C16 0.042(4) 0.062(5) 0.043(4) 0.009(3) -0.023(3) -0.024(3)
C21 0.039(4) 0.120(8) 0.032(4) -0.024(4) -0.004(3) -0.039(4)
C22 0.034(4) 0.185(13) 0.029(4) -0.011(6) -0.011(3) -0.002(6)
C23 0.037(3) 0.043(3) 0.035(4) -0.005(3) -0.017(3) -0.007(3)
C24 0.029(4) 0.189(14) 0.046(6) -0.007(7) -0.017(4) -0.005(6)
C25 0.031(4) 0.136(9) 0.053(5) -0.039(6) 0.000(3) -0.033(5)
C26 0.027(3) 0.045(3) 0.028(3) -0.003(3) -0.004(2) -0.006(2)
C31 0.099(8) 0.047(4) 0.036(5) 0.009(4) 0.033(5) 0.016(5)
C32 0.062(10) 0.053(8) 0.024(7) -0.016(6) -0.001(6) -0.024(7)
C33 0.062(5) 0.045(4) 0.052(5) 0.001(4) 0.000(4) 0.005(4)
C34 0.072(12) 0.041(8) 0.046(10) -0.010(7) -0.021(9) -0.012(8)
C35 0.048(9) 0.045(8) 0.025(8) 0.000(6) -0.003(6) -0.025(7)
C36 0.034(3) 0.051(4) 0.027(3) 0.000(3) -0.004(3) -0.015(3)
C31' 0.099(8) 0.047(4) 0.036(5) 0.009(4) 0.033(5) 0.016(5)
C32' 0.035(7) 0.037(7) 0.042(8) -0.003(6) 0.002(6) 0.000(6)
C33' 0.062(5) 0.045(4) 0.052(5) 0.001(4) 0.000(4) 0.005(4)
C34' 0.054(10) 0.050(9) 0.056(12) 0.021(8) -0.015(9) -0.017(8)
C35' 0.043(9) 0.061(11) 0.052(12) 0.010(9) -0.016(8) -0.027(8)
C36' 0.034(3) 0.051(4) 0.027(3) 0.000(3) -0.004(3) -0.015(3)
Au2 0.03492(15) 0.02717(13) 0.02190(14) -0.00669(10) 0.00267(11) -0.00570(10)
S1A 0.0497(9) 0.0303(7) 0.0267(8) -0.0114(6) 0.0114(7) -0.0127(6)
P1A 0.0351(8) 0.0278(8) 0.0219(8) -0.0066(6) 0.0029(6) -0.0026(6)
O1A 0.043(2) 0.034(2) 0.024(2) -0.0094(18) -0.0053(18) -0.0095(18)
N1A 0.046(3) 0.032(3) 0.026(3) -0.006(2) -0.003(2) -0.015(2)
C1A 0.032(3) 0.030(3) 0.023(3) -0.007(2) -0.005(3) -0.006(2)
C2A 0.042(3) 0.038(3) 0.020(3) -0.006(3) 0.001(3) -0.017(3)
C3A 0.050(4) 0.033(3) 0.027(3) -0.004(3) -0.006(3) -0.016(3)
C4A 0.051(4) 0.044(4) 0.023(3) -0.002(3) -0.008(3) -0.021(3)
F1A 0.069(4) 0.051(3) 0.036(3) -0.007(3) -0.027(3) -0.017(3)
C5A 0.062(5) 0.039(4) 0.023(3) -0.013(3) -0.001(3) -0.014(3)
C6A 0.057(4) 0.041(4) 0.036(4) -0.015(3) -0.008(3) -0.002(3)
C7A 0.051(4) 0.043(4) 0.026(3) -0.009(3) -0.005(3) -0.007(3)
C2A' 0.042(3) 0.038(3) 0.020(3) -0.006(3) 0.001(3) -0.017(3)
C3A' 0.050(4) 0.033(3) 0.027(3) -0.004(3) -0.006(3) -0.016(3)
C4A' 0.051(4) 0.044(4) 0.023(3) -0.002(3) -0.008(3) -0.021(3)
C5A' 0.062(5) 0.039(4) 0.023(3) -0.013(3) -0.001(3) -0.014(3)
C6A' 0.057(4) 0.041(4) 0.036(4) -0.015(3) -0.008(3) -0.002(3)
F1A' 0.079(14) 0.043(10) 0.057(13) -0.026(9) -0.020(10) 0.010(9)
C7A' 0.051(4) 0.043(4) 0.026(3) -0.009(3) -0.005(3) -0.007(3)
C8A 0.054(4) 0.032(3) 0.038(4) -0.012(3) -0.008(3) -0.016(3)
C11A 0.045(4) 0.033(3) 0.040(4) 0.006(3) -0.003(3) 0.007(3)
C12A 0.038(3) 0.052(4) 0.038(4) 0.001(3) -0.003(3) -0.005(3)
C13A 0.038(4) 0.065(5) 0.079(7) 0.014(5) -0.003(4) 0.000(4)
C14A 0.048(4) 0.054(4) 0.051(5) -0.001(4) -0.017(4) -0.003(3)
C15A 0.054(5) 0.075(6) 0.042(5) 0.018(4) -0.008(4) 0.005(4)
C16A 0.043(4) 0.094(7) 0.067(7) 0.041(6) -0.001(4) -0.003(5)
C21A 0.029(3) 0.032(3) 0.022(3) -0.007(2) -0.003(2) -0.001(2)
C22A 0.039(3) 0.039(3) 0.053(5) -0.014(3) -0.024(3) 0.000(3)
C23A 0.073(5) 0.047(4) 0.039(4) -0.010(3) -0.030(4) 0.011(4)
C24A 0.077(6) 0.033(4) 0.036(5) 0.000(3) -0.014(4) -0.004(4)
C25A 0.057(4) 0.036(3) 0.051(5) -0.004(3) -0.009(4) -0.015(3)
C26A 0.039(3) 0.031(3) 0.038(4) -0.006(3) -0.015(3) -0.003(2)
C31A 0.094(7) 0.047(5) 0.045(5) -0.022(4) 0.014(5) -0.031(5)
C32A 0.118(9) 0.107(8) 0.041(5) -0.027(5) 0.008(5) -0.079(8)
C33A 0.050(4) 0.046(4) 0.050(5) -0.013(3) -0.013(3) -0.015(3)
C34A 0.070(8) 0.040(6) 0.049(7) -0.018(5) -0.025(6) -0.003(6)
C35A 0.131(10) 0.076(6) 0.047(6) -0.037(5) 0.017(6) -0.047(7)
C33B 0.050(4) 0.046(4) 0.050(5) -0.013(3) -0.013(3) -0.015(3)
C34B 0.036(16) 0.010(13) 0.028(15) 0.000(9) -0.020(11) -0.002(11)
C35B 0.131(10) 0.076(6) 0.047(6) -0.037(5) 0.017(6) -0.047(7)
C36A 0.059(4) 0.046(4) 0.027(4) -0.012(3) 0.000(3) -0.014(3)

loop_
_atom_type_symbol
_atom_type_description
_atom_type_scat_dispersion_real
_atom_type_scat_dispersion_imag
_atom_type_scat_source
C C 0.0181 0.0091 'International Tables Vol C Tables 4.2.6.8 and 6.1.1.4'
H H 0.0000 0.0000 'International Tables Vol C Tables 4.2.6.8 and 6.1.1.4'
Au Au -4.4197 7.2980 'International Tables Vol C Tables 4.2.6.8 and 6.1.1.4'
F F 0.0727 0.0534 'International Tables Vol C Tables 4.2.6.8 and 6.1.1.4'
N N 0.0311 0.0180 'International Tables Vol C Tables 4.2.6.8 and 6.1.1.4'
O O 0.0492 0.0322 'International Tables Vol C Tables 4.2.6.8 and 6.1.1.4'
P P 0.2955 0.4335 'International Tables Vol C Tables 4.2.6.8 and 6.1.1.4'
S S 0.3331 0.5567 'International Tables Vol C Tables 4.2.6.8 and 6.1.1.4'

loop_
_geom_angle_atom_site_label_1
_geom_angle_atom_site_label_2
_geom_angle_atom_site_label_3
_geom_angle
_geom_angle_site_symmetry_1
_geom_angle_site_symmetry_3
P1 Au1 S1 177.25(6) . .
C1 S1 Au1 102.5(2) . .
C31' P1 C11 109.0(4) . .
C31 P1 C11 109.0(4) . .
C31' P1 C21 109.9(6) . .
C31 P1 C21 109.9(6) . .
C11 P1 C21 106.1(4) . .
C31' P1 Au1 111.6(2) . .
C31 P1 Au1 111.6(2) . .
C11 P1 Au1 108.6(2) . .
C21 P1 Au1 111.5(3) . .
C1 O1 C8 116.4(5) . .
C1 N1 C2' 115.3(5) . .
C1 N1 C2 115.3(5) . .
N1 C1 O1 120.8(5) . .
N1 C1 S1 125.0(5) . .
O1 C1 S1 114.2(4) . .
C3 C2 C7 119.4(6) . .
C3 C2 N1 120.2(6) . .
C7 C2 N1 120.3(6) . .
C4 C3 C2 119.1(6) . .
C4 C3 H3 120.4 . .
C2 C3 H3 120.4 . .
F1 C4 C3 118.1(6) . .
F1 C4 C5 118.4(6) . .
C3 C4 C5 123.5(6) . .
C4 C5 C6 116.2(6) . .
C4 C5 H5 121.9 . .
C6 C5 H5 121.9 . .
C7 C6 C5 122.2(6) . .
C7 C6 H6 118.9 . .
C5 C6 H6 118.9 . .
C6 C7 C2 119.3(6) . .
C6 C7 H7 120.3 . .
C2 C7 H7 120.3 . .
C3' C2' C7' 119.4(6) . .
C3' C2' N1 120.2(6) . .
C7' C2' N1 120.3(6) . .
C4' C3' C2' 119.1(6) . .
C4' C3' H3' 120.4 . .
C2' C3' H3' 120.4 . .
C3' C4' C5' 123.5(6) . .
C3' C4' H4' 118.2 . .
C5' C4' H4' 118.2 . .
C4' C5' C6' 116.2(6) . .
C4' C5' H5' 121.9 . .
C6' C5' H5' 121.9 . .
F1' C6' C7' 118.0(11) . .
F1' C6' C5' 119.1(11) . .
C7' C6' C5' 122.2(6) . .
C6' C7' C2' 119.3(6) . .
C6' C7' H7' 120.3 . .
C2' C7' H7' 120.3 . .
O1 C8 H8A 109.5 . .
O1 C8 H8B 109.5 . .
H8A C8 H8B 109.5 . .
O1 C8 H8C 109.5 . .
H8A C8 H8C 109.5 . .
H8B C8 H8C 109.5 . .
C12 C11 C16 109.0(6) . .
C12 C11 P1 110.2(5) . .
C16 C11 P1 112.0(5) . .
C12 C11 H11 108.5 . .
C16 C11 H11 108.5 . .
P1 C11 H11 108.5 . .
C13 C12 C11 113.9(7) . .
C13 C12 H12A 108.8 . .
C11 C12 H12A 108.8 . .
C13 C12 H12B 108.8 . .
C11 C12 H12B 108.8 . .
H12A C12 H12B 107.7 . .
C12 C13 C14 110.4(7) . .
C12 C13 H13A 109.6 . .
C14 C13 H13A 109.6 . .
C12 C13 H13B 109.6 . .
C14 C13 H13B 109.6 . .
H13A C13 H13B 108.1 . .
C15 C14 C13 110.8(7) . .
C15 C14 H14A 109.5 . .
C13 C14 H14A 109.5 . .
C15 C14 H14B 109.5 . .
C13 C14 H14B 109.5 . .
H14A C14 H14B 108.1 . .
C14 C15 C16 112.0(7) . .
C14 C15 H15A 109.2 . .
C16 C15 H15A 109.2 . .
C14 C15 H15B 109.2 . .
C16 C15 H15B 109.2 . .
H15A C15 H15B 107.9 . .
C15 C16 C11 110.9(7) . .
C15 C16 H16A 109.5 . .
C11 C16 H16A 109.5 . .
C15 C16 H16B 109.5 . .
C11 C16 H16B 109.5 . .
H16A C16 H16B 108.0 . .
C22 C21 C26 120.0(7) . .
C22 C21 P1 116.4(6) . .
C26 C21 P1 117.4(5) . .
C22 C21 H21 98.3 . .
C26 C21 H21 98.3 . .
P1 C21 H21 98.3 . .
C21 C22 C23 117.1(8) . .
C21 C22 H22A 108.0 . .
C23 C22 H22A 108.0 . .
C21 C22 H22B 108.0 . .
C23 C22 H22B 108.0 . .
H22A C22 H22B 107.3 . .
C22 C23 C24 116.3(7) . .
C22 C23 H23A 108.2 . .
C24 C23 H23A 108.2 . .
C22 C23 H23B 108.2 . .
C24 C23 H23B 108.2 . .
H23A C23 H23B 107.4 . .
C25 C24 C23 117.3(8) . .
C25 C24 H24A 108.0 . .
C23 C24 H24A 108.0 . .
C25 C24 H24B 108.0 . .
C23 C24 H24B 108.0 . .
H24A C24 H24B 107.2 . .
C24 C25 C26 120.6(7) . .
C24 C25 H25A 107.2 . .
C26 C25 H25A 107.2 . .
C24 C25 H25B 107.2 . .
C26 C25 H25B 107.2 . .
H25A C25 H25B 106.8 . .
C21 C26 C25 113.3(6) . .
C21 C26 H26A 108.9 . .
C25 C26 H26A 108.9 . .
C21 C26 H26B 108.9 . .
C25 C26 H26B 108.9 . .
H26A C26 H26B 107.7 . .
C32 C31 C36 116.9(7) . .
C32 C31 P1 117.7(6) . .
C36 C31 P1 120.3(4) . .
C32 C31 H31 97.6 . .
C36 C31 H31 97.6 . .
P1 C31 H31 97.6 . .
C31 C32 C33 111.7(7) . .
C31 C32 H32A 109.3 . .
C33 C32 H32A 109.3 . .
C31 C32 H32B 109.3 . .
C33 C32 H32B 109.3 . .
H32A C32 H32B 107.9 . .
C34 C33 C32 107.0(8) . .
C34 C33 H33A 110.3 . .
C32 C33 H33A 110.3 . .
C34 C33 H33B 110.3 . .
C32 C33 H33B 110.3 . .
H33A C33 H33B 108.6 . .
C35 C34 C33 107.8(8) . .
C35 C34 H34A 110.2 . .
C33 C34 H34A 110.2 . .
C35 C34 H34B 110.2 . .
C33 C34 H34B 110.2 . .
H34A C34 H34B 108.5 . .
C36 C35 C34 110.8(8) . .
C36 C35 H35A 109.5 . .
C34 C35 H35A 109.5 . .
C36 C35 H35B 109.5 . .
C34 C35 H35B 109.5 . .
H35A C35 H35B 108.1 . .
C31 C36 C35 114.1(6) . .
C31 C36 H36A 108.7 . .
C35 C36 H36A 108.7 . .
C31 C36 H36B 108.7 . .
C35 C36 H36B 108.7 . .
H36A C36 H36B 107.6 . .
C32' C31' C36' 119.2(6) . .
C32' C31' P1 118.0(6) . .
C36' C31' P1 120.3(4) . .
C32' C31' H31C 95.2 . .
C36' C31' H31C 95.2 . .
P1 C31' H31C 95.2 . .
C31' C32' C33' 114.6(7) . .
C31' C32' H32C 108.6 . .
C33' C32' H32C 108.6 . .
C31' C32' H32D 108.6 . .
C33' C32' H32D 108.6 . .
H32C C32' H32D 107.6 . .
C32' C33' C34' 108.7(8) . .
C32' C33' H33C 109.9 . .
C34' C33' H33C 109.9 . .
C32' C33' H33D 109.9 . .
C34' C33' H33D 109.9 . .
H33C C33' H33D 108.3 . .
C35' C34' C33' 108.4(9) . .
C35' C34' H34C 110.0 . .
C33' C34' H34C 110.0 . .
C35' C34' H34D 110.0 . .
C33' C34' H34D 110.0 . .
H34C C34' H34D 108.4 . .
C36' C35' C34' 111.3(9) . .
C36' C35' H35C 109.4 . .
C34' C35' H35C 109.4 . .
C36' C35' H35D 109.4 . .
C34' C35' H35D 109.4 . .
H35C C35' H35D 108.0 . .
C31' C36' C35' 115.1(6) . .
C31' C36' H36C 108.5 . .
C35' C36' H36C 108.5 . .
C31' C36' H36D 108.5 . .
C35' C36' H36D 108.5 . .
H36C C36' H36D 107.5 . .
P1A Au2 S1A 170.98(6) . .
C1A S1A Au2 106.7(2) . .
C21A P1A C31A 104.8(3) . .
C21A P1A C11A 105.6(3) . .
C31A P1A C11A 113.2(5) . .
C21A P1A Au2 110.31(19) . .
C31A P1A Au2 114.1(3) . .
C11A P1A Au2 108.5(3) . .
C1A O1A C8A 114.8(5) . .
C1A N1A C2A' 119.6(5) . .
C1A N1A C2A 119.6(5) . .
N1A C1A O1A 119.7(5) . .
N1A C1A S1A 126.2(5) . .
O1A C1A S1A 114.1(4) . .
C3A C2A C7A 119.6(6) . .
C3A C2A N1A 119.1(6) . .
C7A C2A N1A 121.1(6) . .
C4A C3A C2A 118.6(7) . .
C4A C3A H3A 120.7 . .
C2A C3A H3A 120.7 . .
F1A C4A C5A 118.5(6) . .
F1A C4A C3A 117.4(7) . .
C5A C4A C3A 124.1(7) . .
C4A C5A C6A 116.7(6) . .
C4A C5A H5A 121.7 . .
C6A C5A H5A 121.7 . .
C7A C6A C5A 121.4(7) . .
C7A C6A H6A 119.3 . .
C5A C6A H6A 119.3 . .
C6A C7A C2A 119.6(7) . .
C6A C7A H7A 120.2 . .
C2A C7A H7A 120.2 . .
C3A' C2A' C7A' 119.6(6) . .
C3A' C2A' N1A 119.1(6) . .
C7A' C2A' N1A 121.1(6) . .
C4A' C3A' C2A' 118.6(7) . .
C4A' C3A' H3A' 120.7 . .
C2A' C3A' H3A' 120.7 . .
C5A' C4A' C3A' 124.1(7) . .
C5A' C4A' H4A' 118.0 . .
C3A' C4A' H4A' 118.0 . .
C4A' C5A' C6A' 116.7(6) . .
C4A' C5A' H5A' 121.7 . .
C6A' C5A' H5A' 121.7 . .
F1A' C6A' C7A' 115.3(11) . .
F1A' C6A' C5A' 122.9(11) . .
C7A' C6A' C5A' 121.4(7) . .
C6A' C7A' C2A' 119.6(7) . .
C6A' C7A' H7A' 120.2 . .
C2A' C7A' H7A' 120.2 . .
O1A C8A H8A1 109.5 . .
O1A C8A H8A2 109.5 . .
H8A1 C8A H8A2 109.5 . .
O1A C8A H8A3 109.5 . .
H8A1 C8A H8A3 109.5 . .
H8A2 C8A H8A3 109.5 . .
C16A C11A C12A 113.4(6) . .
C16A C11A P1A 112.5(6) . .
C12A C11A P1A 116.1(6) . .
C16A C11A H11A 104.4 . .
C12A C11A H11A 104.4 . .
P1A C11A H11A 104.4 . .
C11A C12A C13A 110.4(7) . .
C11A C12A H12C 109.6 . .
C13A C12A H12C 109.6 . .
C11A C12A H12D 109.6 . .
C13A C12A H12D 109.6 . .
H12C C12A H12D 108.1 . .
C14A C13A C12A 113.3(8) . .
C14A C13A H13C 108.9 . .
C12A C13A H13C 108.9 . .
C14A C13A H13D 108.9 . .
C12A C13A H13D 108.9 . .
H13C C13A H13D 107.7 . .
C13A C14A C15A 111.5(7) . .
C13A C14A H14C 109.3 . .
C15A C14A H14C 109.3 . .
C13A C14A H14D 109.3 . .
C15A C14A H14D 109.3 . .
H14C C14A H14D 108.0 . .
C16A C15A C14A 113.0(8) . .
C16A C15A H15C 109.0 . .
C14A C15A H15C 109.0 . .
C16A C15A H15D 109.0 . .
C14A C15A H15D 109.0 . .
H15C C15A H15D 107.8 . .
C11A C16A C15A 113.6(8) . .
C11A C16A H16C 108.8 . .
C15A C16A H16C 108.8 . .
C11A C16A H16D 108.8 . .
C15A C16A H16D 108.8 . .
H16C C16A H16D 107.7 . .
C22A C21A C26A 110.0(5) . .
C22A C21A P1A 111.3(5) . .
C26A C21A P1A 110.6(4) . .
C22A C21A H21A 108.3 . .
C26A C21A H21A 108.3 . .
P1A C21A H21A 108.3 . .
C23A C22A C21A 112.2(6) . .
C23A C22A H22C 109.2 . .
C21A C22A H22C 109.2 . .
C23A C22A H22D 109.2 . .
C21A C22A H22D 109.2 . .
H22C C22A H22D 107.9 . .
C24A C23A C22A 110.8(6) . .
C24A C23A H23C 109.5 . .
C22A C23A H23C 109.5 . .
C24A C23A H23D 109.5 . .
C22A C23A H23D 109.5 . .
H23C C23A H23D 108.1 . .
C25A C24A C23A 110.7(6) . .
C25A C24A H24C 109.5 . .
C23A C24A H24C 109.5 . .
C25A C24A H24D 109.5 . .
C23A C24A H24D 109.5 . .
H24C C24A H24D 108.1 . .
C24A C25A C26A 111.5(6) . .
C24A C25A H25C 109.3 . .
C26A C25A H25C 109.3 . .
C24A C25A H25D 109.3 . .
C26A C25A H25D 109.3 . .
H25C C25A H25D 108.0 . .
C25A C26A C21A 111.5(6) . .
C25A C26A H26C 109.3 . .
C21A C26A H26C 109.3 . .
C25A C26A H26D 109.3 . .
C21A C26A H26D 109.3 . .
H26C C26A H26D 108.0 . .
C32A C31A C36A 116.0(5) . .
C32A C31A P1A 116.3(5) . .
C36A C31A P1A 116.9(5) . .
C32A C31A H31B 101.1 . .
C36A C31A H31B 101.1 . .
P1A C31A H31B 101.1 . .
C31A C32A C33B 115.2(6) . .
C31A C32A C33A 115.2(6) . .
C31A C32A H32E 108.5 . .
C33A C32A H32E 108.5 . .
C31A C32A H32F 108.5 . .
C33A C32A H32F 108.5 . .
H32E C32A H32F 107.5 . .
C32A C33A C34A 113.3(6) . .
C32A C33A H33E 108.9 . .
C34A C33A H33E 108.9 . .
C32A C33A H33F 108.9 . .
C34A C33A H33F 108.9 . .
H33E C33A H33F 107.7 . .
C35A C34A C33A 113.4(6) . .
C35A C34A H34E 108.9 . .
C33A C34A H34E 108.9 . .
C35A C34A H34F 108.9 . .
C33A C34A H34F 108.9 . .
H34E C34A H34F 107.7 . .
C34A C35A C36A 116.3(7) . .
C34A C35A H35E 108.2 . .
C36A C35A H35E 108.2 . .
C34A C35A H35F 108.2 . .
C36A C35A H35F 108.2 . .
H35E C35A H35F 107.4 . .
C34B C33B C32A 117.1(6) . .
C34B C33B H33G 108.0 . .
C32A C33B H33G 108.0 . .
C34B C33B H33H 108.0 . .
C32A C33B H33H 108.0 . .
H33G C33B H33H 107.3 . .
C35B C34B C33B 117.6(9) . .
C35B C34B H34G 107.9 . .
C33B C34B H34G 107.9 . .
C35B C34B H34H 107.9 . .
C33B C34B H34H 107.9 . .
H34G C34B H34H 107.2 . .
C34B C35B C36A 117.5(7) . .
C34B C35B H35G 107.9 . .
C36A C35B H35G 107.9 . .
C34B C35B H35H 107.9 . .
C36A C35B H35H 107.9 . .
H35G C35B H35H 107.2 . .
C31A C36A C35B 115.2(5) . .
C31A C36A C35A 115.2(5) . .
C31A C36A H36E 108.5 . .
C35A C36A H36E 108.5 . .
C31A C36A H36F 108.5 . .
C35A C36A H36F 108.5 . .
H36E C36A H36F 107.5 . .

loop_
_geom_bond_atom_site_label_1
_geom_bond_atom_site_label_2
_geom_bond_distance
_geom_bond_site_symmetry_2
Au1 P1 2.2638(15) .
Au1 S1 2.2987(15) .
S1 C1 1.755(6) .
P1 C31' 1.807(6) .
P1 C31 1.807(6) .
P1 C11 1.838(6) .
P1 C21 1.848(7) .
O1 C1 1.347(7) .
O1 C8 1.443(8) .
N1 C1 1.279(8) .
N1 C2' 1.428(8) .
N1 C2 1.428(8) .
C2 C3 1.385(10) .
C2 C7 1.394(9) .
C3 C4 1.371(10) .
C3 H3 0.9500 .
C4 F1 1.340(8) .
C4 C5 1.371(9) .
C5 C6 1.398(10) .
C5 H5 0.9500 .
C6 C7 1.375(10) .
C6 H6 0.9500 .
C7 H7 0.9500 .
C2' C3' 1.385(10) .
C2' C7' 1.394(9) .
C3' C4' 1.371(10) .
C3' H3' 0.9500 .
C4' C5' 1.371(9) .
C4' H4' 0.9500 .
C5' C6' 1.398(10) .
C5' H5' 0.9500 .
C6' F1' 1.264(18) .
C6' C7' 1.375(10) .
C7' H7' 0.9500 .
C8 H8A 0.9800 .
C8 H8B 0.9800 .
C8 H8C 0.9800 .
C11 C12 1.532(10) .
C11 C16 1.537(9) .
C11 H11 1.0000 .
C12 C13 1.515(10) .
C12 H12A 0.9900 .
C12 H12B 0.9900 .
C13 C14 1.518(12) .
C13 H13A 0.9900 .
C13 H13B 0.9900 .
C14 C15 1.505(14) .
C14 H14A 0.9900 .
C14 H14B 0.9900 .
C15 C16 1.527(13) .
C15 H15A 0.9900 .
C15 H15B 0.9900 .
C16 H16A 0.9900 .
C16 H16B 0.9900 .
C21 C22 1.429(12) .
C21 C26 1.493(10) .
C21 H21 1.0000 .
C22 C23 1.480(10) .
C22 H22A 0.9900 .
C22 H22B 0.9900 .
C23 C24 1.500(12) .
C23 H23A 0.9900 .
C23 H23B 0.9900 .
C24 C25 1.415(14) .
C24 H24A 0.9900 .
C24 H24B 0.9900 .
C25 C26 1.509(10) .
C25 H25A 0.9900 .
C25 H25B 0.9900 .
C26 H26A 0.9900 .
C26 H26B 0.9900 .
C31 C32 1.481(10) .
C31 C36 1.502(7) .
C31 H31 1.0000 .
C32 C33 1.562(11) .
C32 H32A 0.9900 .
C32 H32B 0.9900 .
C33 C34 1.557(11) .
C33 H33A 0.9900 .
C33 H33B 0.9900 .
C34 C35 1.538(11) .
C34 H34A 0.9900 .
C34 H34B 0.9900 .
C35 C36 1.526(10) .
C35 H35A 0.9900 .
C35 H35B 0.9900 .
C36 H36A 0.9900 .
C36 H36B 0.9900 .
C31' C32' 1.457(10) .
C31' C36' 1.502(7) .
C31' H31C 1.0000 .
C32' C33' 1.536(10) .
C32' H32C 0.9900 .
C32' H32D 0.9900 .
C33' C34' 1.556(11) .
C33' H33C 0.9900 .
C33' H33D 0.9900 .
C34' C35' 1.530(12) .
C34' H34C 0.9900 .
C34' H34D 0.9900 .
C35' C36' 1.523(11) .
C35' H35C 0.9900 .
C35' H35D 0.9900 .
C36' H36C 0.9900 .
C36' H36D 0.9900 .
Au2 P1A 2.2674(15) .
Au2 S1A 2.3043(15) .
S1A C1A 1.737(6) .
P1A C21A 1.820(6) .
P1A C31A 1.835(7) .
P1A C11A 1.866(8) .
O1A C1A 1.357(7) .
O1A C8A 1.435(8) .
N1A C1A 1.279(8) .
N1A C2A' 1.415(8) .
N1A C2A 1.415(8) .
C2A C3A 1.390(10) .
C2A C7A 1.394(10) .
C3A C4A 1.378(9) .
C3A H3A 0.9500 .
C4A F1A 1.360(9) .
C4A C5A 1.365(10) .
C5A C6A 1.401(11) .
C5A H5A 0.9500 .
C6A C7A 1.390(10) .
C6A H6A 0.9500 .
C7A H7A 0.9500 .
C2A' C3A' 1.390(10) .
C2A' C7A' 1.394(10) .
C3A' C4A' 1.378(9) .
C3A' H3A' 0.9500 .
C4A' C5A' 1.365(10) .
C4A' H4A' 0.9500 .
C5A' C6A' 1.401(11) .
C5A' H5A' 0.9500 .
C6A' F1A' 1.296(19) .
C6A' C7A' 1.390(10) .
C7A' H7A' 0.9500 .
C8A H8A1 0.9800 .
C8A H8A2 0.9800 .
C8A H8A3 0.9800 .
C11A C16A 1.478(11) .
C11A C12A 1.510(10) .
C11A H11A 1.0000 .
C12A C13A 1.540(12) .
C12A H12C 0.9900 .
C12A H12D 0.9900 .
C13A C14A 1.479(12) .
C13A H13C 0.9900 .
C13A H13D 0.9900 .
C14A C15A 1.519(12) .
C14A H14C 0.9900 .
C14A H14D 0.9900 .
C15A C16A 1.491(13) .
C15A H15C 0.9900 .
C15A H15D 0.9900 .
C16A H16C 0.9900 .
C16A H16D 0.9900 .
C21A C22A 1.535(8) .
C21A C26A 1.552(8) .
C21A H21A 1.0000 .
C22A C23A 1.522(11) .
C22A H22C 0.9900 .
C22A H22D 0.9900 .
C23A C24A 1.516(11) .
C23A H23C 0.9900 .
C23A H23D 0.9900 .
C24A C25A 1.520(12) .
C24A H24C 0.9900 .
C24A H24D 0.9900 .
C25A C26A 1.525(10) .
C25A H25C 0.9900 .
C25A H25D 0.9900 .
C26A H26C 0.9900 .
C26A H26D 0.9900 .
C31A C32A 1.489(7) .
C31A C36A 1.498(7) .
C31A H31B 1.0000 .
C32A C33B 1.500(7) .
C32A C33A 1.500(7) .
C32A H32E 0.9900 .
C32A H32F 0.9900 .
C33A C34A 1.530(9) .
C33A H33E 0.9900 .
C33A H33F 0.9900 .
C34A C35A 1.490(10) .
C34A H34E 0.9900 .
C34A H34F 0.9900 .
C35A C36A 1.500(7) .
C35A H35E 0.9900 .
C35A H35F 0.9900 .
C33B C34B 1.484(11) .
C33B H33G 0.9900 .
C33B H33H 0.9900 .
C34B C35B 1.466(11) .
C34B H34G 0.9900 .
C34B H34H 0.9900 .
C35B C36A 1.500(7) .
C35B H35G 0.9900 .
C35B H35H 0.9900 .
C36A H36E 0.9900 .
C36A H36F 0.9900 .

loop_
_geom_torsion_atom_site_label_1
_geom_torsion_atom_site_label_2
_geom_torsion_atom_site_label_3
_geom_torsion_atom_site_label_4
_geom_torsion
_geom_torsion_site_symmetry_1
_geom_torsion_site_symmetry_2
_geom_torsion_site_symmetry_3
_geom_torsion_site_symmetry_4
C2' N1 C1 O1 -178.6(5) . . . .
C2 N1 C1 O1 -178.6(5) . . . .
C2' N1 C1 S1 1.0(8) . . . .
C2 N1 C1 S1 1.0(8) . . . .
C8 O1 C1 N1 -3.9(9) . . . .
C8 O1 C1 S1 176.5(5) . . . .
Au1 S1 C1 N1 -171.6(5) . . . .
Au1 S1 C1 O1 8.1(5) . . . .
C1 N1 C2 C3 91.6(8) . . . .
C1 N1 C2 C7 -88.1(8) . . . .
C7 C2 C3 C4 3.6(10) . . . .
N1 C2 C3 C4 -176.1(6) . . . .
C2 C3 C4 F1 179.0(6) . . . .
C2 C3 C4 C5 -0.2(11) . . . .
F1 C4 C5 C6 177.9(6) . . . .
C3 C4 C5 C6 -2.9(10) . . . .
C4 C5 C6 C7 2.7(11) . . . .
C5 C6 C7 C2 0.5(11) . . . .
C3 C2 C7 C6 -3.8(10) . . . .
N1 C2 C7 C6 175.9(6) . . . .
C1 N1 C2' C3' 91.6(8) . . . .
C1 N1 C2' C7' -88.1(8) . . . .
C7' C2' C3' C4' 3.6(10) . . . .
N1 C2' C3' C4' -176.1(6) . . . .
C2' C3' C4' C5' -0.2(11) . . . .
C3' C4' C5' C6' -2.9(10) . . . .
C4' C5' C6' F1' -168.1(15) . . . .
C4' C5' C6' C7' 2.7(11) . . . .
F1' C6' C7' C2' 171.4(14) . . . .
C5' C6' C7' C2' 0.5(11) . . . .
C3' C2' C7' C6' -3.8(10) . . . .
N1 C2' C7' C6' 175.9(6) . . . .
C31' P1 C11 C12 -172.0(5) . . . .
C31 P1 C11 C12 -172.0(5) . . . .
C21 P1 C11 C12 69.7(6) . . . .
Au1 P1 C11 C12 -50.2(5) . . . .
C31' P1 C11 C16 -50.5(6) . . . .
C31 P1 C11 C16 -50.5(6) . . . .
C21 P1 C11 C16 -168.8(5) . . . .
Au1 P1 C11 C16 71.2(5) . . . .
C16 C11 C12 C13 54.6(8) . . . .
P1 C11 C12 C13 177.9(5) . . . .
C11 C12 C13 C14 -55.2(9) . . . .
C12 C13 C14 C15 55.0(10) . . . .
C13 C14 C15 C16 -57.2(10) . . . .
C14 C15 C16 C11 57.4(9) . . . .
C12 C11 C16 C15 -54.2(8) . . . .
P1 C11 C16 C15 -176.3(5) . . . .
C31' P1 C21 C22 87.3(10) . . . .
C31 P1 C21 C22 87.3(10) . . . .
C11 P1 C21 C22 -155.0(9) . . . .
Au1 P1 C21 C22 -37.0(11) . . . .
C31' P1 C21 C26 -65.2(8) . . . .
C31 P1 C21 C26 -65.2(8) . . . .
C11 P1 C21 C26 52.5(8) . . . .
Au1 P1 C21 C26 170.5(6) . . . .
C26 C21 C22 C23 -33.9(17) . . . .
P1 C21 C22 C23 174.4(8) . . . .
C21 C22 C23 C24 33.1(17) . . . .
C22 C23 C24 C25 -31.4(17) . . . .
C23 C24 C25 C26 30.1(18) . . . .
C22 C21 C26 C25 30.3(14) . . . .
P1 C21 C26 C25 -178.3(7) . . . .
C24 C25 C26 C21 -28.6(15) . . . .
C11 P1 C31 C32 157.0(10) . . . .
C21 P1 C31 C32 -87.1(10) . . . .
Au1 P1 C31 C32 37.1(12) . . . .
C11 P1 C31 C36 -49.0(10) . . . .
C21 P1 C31 C36 66.8(10) . . . .
Au1 P1 C31 C36 -168.9(8) . . . .
C36 C31 C32 C33 46.6(15) . . . .
P1 C31 C32 C33 -158.5(9) . . . .
C31 C32 C33 C34 -58.1(13) . . . .
C32 C33 C34 C35 65.6(13) . . . .
C33 C34 C35 C36 -61.2(15) . . . .
C32 C31 C36 C35 -41.2(14) . . . .
P1 C31 C36 C35 164.6(9) . . . .
C34 C35 C36 C31 47.9(14) . . . .
C11 P1 C31' C32' 113.1(11) . . . .
C21 P1 C31' C32' -131.1(11) . . . .
Au1 P1 C31' C32' -6.8(12) . . . .
C11 P1 C31' C36' -49.0(10) . . . .
C21 P1 C31' C36' 66.8(10) . . . .
Au1 P1 C31' C36' -168.9(8) . . . .
C36' C31' C32' C33' -36.4(17) . . . .
P1 C31' C32' C33' 161.3(9) . . . .
C31' C32' C33' C34' 51.2(15) . . . .
C32' C33' C34' C35' -63.1(14) . . . .
C33' C34' C35' C36' 59.9(17) . . . .
C32' C31' C36' C35' 32.2(16) . . . .
P1 C31' C36' C35' -166.0(10) . . . .
C34' C35' C36' C31' -43.7(17) . . . .
C2A' N1A C1A O1A -179.2(6) . . . .
C2A N1A C1A O1A -179.2(6) . . . .
C2A' N1A C1A S1A 1.3(10) . . . .
C2A N1A C1A S1A 1.3(10) . . . .
C8A O1A C1A N1A 1.5(8) . . . .
C8A O1A C1A S1A -178.9(5) . . . .
Au2 S1A C1A N1A -159.7(5) . . . .
Au2 S1A C1A O1A 20.8(5) . . . .
C1A N1A C2A C3A 106.1(8) . . . .
C1A N1A C2A C7A -78.1(9) . . . .
C7A C2A C3A C4A 0.5(10) . . . .
N1A C2A C3A C4A 176.4(6) . . . .
C2A C3A C4A F1A -179.9(6) . . . .
C2A C3A C4A C5A 0.5(11) . . . .
F1A C4A C5A C6A 179.3(7) . . . .
C3A C4A C5A C6A -1.0(11) . . . .
C4A C5A C6A C7A 0.6(11) . . . .
C5A C6A C7A C2A 0.4(12) . . . .
C3A C2A C7A C6A -0.9(11) . . . .
N1A C2A C7A C6A -176.7(7) . . . .
C1A N1A C2A' C3A' 106.1(8) . . . .
C1A N1A C2A' C7A' -78.1(9) . . . .
C7A' C2A' C3A' C4A' 0.5(10) . . . .
N1A C2A' C3A' C4A' 176.4(6) . . . .
C2A' C3A' C4A' C5A' 0.5(11) . . . .
C3A' C4A' C5A' C6A' -1.0(11) . . . .
C4A' C5A' C6A' F1A' -172.1(14) . . . .
C4A' C5A' C6A' C7A' 0.6(11) . . . .
F1A' C6A' C7A' C2A' 173.6(13) . . . .
C5A' C6A' C7A' C2A' 0.4(12) . . . .
C3A' C2A' C7A' C6A' -0.9(11) . . . .
N1A C2A' C7A' C6A' -176.7(7) . . . .
C21A P1A C11A C16A -175.6(7) . . . .
C31A P1A C11A C16A 70.3(8) . . . .
Au2 P1A C11A C16A -57.4(8) . . . .
C21A P1A C11A C12A 51.4(6) . . . .
C31A P1A C11A C12A -62.7(7) . . . .
Au2 P1A C11A C12A 169.6(5) . . . .
C16A C11A C12A C13A 50.9(11) . . . .
P1A C11A C12A C13A -176.5(6) . . . .
C11A C12A C13A C14A -52.6(11) . . . .
C12A C13A C14A C15A 52.7(12) . . . .
C13A C14A C15A C16A -51.2(13) . . . .
C12A C11A C16A C15A -51.2(13) . . . .
P1A C11A C16A C15A 174.5(8) . . . .
C14A C15A C16A C11A 50.5(14) . . . .
C31A P1A C21A C22A -57.4(6) . . . .
C11A P1A C21A C22A -177.2(5) . . . .
Au2 P1A C21A C22A 65.9(5) . . . .
C31A P1A C21A C26A -179.9(5) . . . .
C11A P1A C21A C26A 60.3(5) . . . .
Au2 P1A C21A C26A -56.7(4) . . . .
C26A C21A C22A C23A -54.1(8) . . . .
P1A C21A C22A C23A -177.1(5) . . . .
C21A C22A C23A C24A 56.7(9) . . . .
C22A C23A C24A C25A -57.3(10) . . . .
C23A C24A C25A C26A 57.3(9) . . . .
C24A C25A C26A C21A -55.6(8) . . . .
C22A C21A C26A C25A 53.3(8) . . . .
P1A C21A C26A C25A 176.6(5) . . . .
C21A P1A C31A C32A 164.5(8) . . . .
C11A P1A C31A C32A -81.0(9) . . . .
Au2 P1A C31A C32A 43.7(10) . . . .
C21A P1A C31A C36A -52.4(9) . . . .
C11A P1A C31A C36A 62.1(9) . . . .
Au2 P1A C31A C36A -173.2(6) . . . .
C36A C31A C32A C33B 42.5(15) . . . .
P1A C31A C32A C33B -174.1(8) . . . .
C36A C31A C32A C33A 42.5(15) . . . .
P1A C31A C32A C33A -174.1(8) . . . .
C31A C32A C33A C34A -46.5(13) . . . .
C32A C33A C34A C35A 47.0(13) . . . .
C33A C34A C35A C36A -44.2(14) . . . .
C31A C32A C33B C34B -8.2(17) . . . .
C32A C33B C34B C35B -30(2) . . . .
C33B C34B C35B C36A 34(2) . . . .
C32A C31A C36A C35B -38.4(14) . . . .
P1A C31A C36A C35B 178.4(8) . . . .
C32A C31A C36A C35A -38.4(14) . . . .
P1A C31A C36A C35A 178.4(8) . . . .
C34B C35B C36A C31A 0.0(17) . . . .
C34A C35A C36A C31A 39.8(14) . . . .
